data_4308540
loop_
_publ_author_name
'Nancy L. S. Yue'
'Michael C. Jennings'
'Richard J. Puddephatt'

_publ_section_title
;
Disilver(I) Macrocycles: Variation of Cavity Size with Anion Binding
;
_journal_name_full 'Inorganic Chemistry'
_journal_page_first 1125
_journal_page_last 1131
_journal_paper_doi 10.1021/ic048549c
_journal_volume 44
_journal_year 2005
_chemical_formula_sum 'C40 H44 Ag2 N10 O14'
_chemical_formula_weight 1104.59
_chemical_name_systematic
; 
 ? 
;
_space_group_IT_number 14
_symmetry_cell_setting monoclinic
_symmetry_space_group_name_Hall '-P 2ybc'
_symmetry_space_group_name_H-M 'P 1 21/c 1'
_atom_sites_solution_hydrogens geom
_atom_sites_solution_primary direct
_atom_sites_solution_secondary difmap
_audit_creation_method SHELXL-97
_cell_angle_alpha 90.00
_cell_angle_beta 103.2710(10)
_cell_angle_gamma 90.00
_cell_formula_units_Z 4
_cell_length_a 14.2860(2)
_cell_length_b 26.2471(4)
_cell_length_c 11.5842(2)
_cell_measurement_temperature 150(2)
_cell_volume 4227.68(12)
_computing_cell_refinement 'Nonius DENZO'
_computing_data_collection 'Nonius COLLECT'
_computing_data_reduction 'Nonius DENZO'
_computing_molecular_graphics 'Bruker SHELXTL'
_computing_publication_material 'Bruker SHELXTL'
_computing_structure_refinement 'SHELXL-97 (Sheldrick, 1997)'
_computing_structure_solution 'SHELXS-97 (Sheldrick, 1990)'
_diffrn_ambient_temperature 150(2)
_diffrn_measured_fraction_theta_full 0.999
_diffrn_measured_fraction_theta_max 0.999
_diffrn_measurement_device_type 'Nonius Kappa-CCD'
_diffrn_measurement_method 'phi/omega scans'
_diffrn_radiation_monochromator graphite
_diffrn_radiation_source 'fine-focus sealed tube'
_diffrn_radiation_type MoK\a
_diffrn_radiation_wavelength 0.71073
_diffrn_reflns_av_R_equivalents 0.065
_diffrn_reflns_av_sigmaI/netI 0.0569
_diffrn_reflns_limit_h_max 16
_diffrn_reflns_limit_h_min -17
_diffrn_reflns_limit_k_max 31
_diffrn_reflns_limit_k_min -31
_diffrn_reflns_limit_l_max 13
_diffrn_reflns_limit_l_min -13
_diffrn_reflns_number 45182
_diffrn_reflns_theta_full 25.00
_diffrn_reflns_theta_max 25.03
_diffrn_reflns_theta_min 2.57
_exptl_absorpt_coefficient_mu 1.008
_exptl_absorpt_correction_T_max 0.9513
_exptl_absorpt_correction_T_min 0.7655
_exptl_absorpt_correction_type integration
_exptl_crystal_colour colourless
_exptl_crystal_density_diffrn 1.735
_exptl_crystal_density_method 'not measured'
_exptl_crystal_description plate
_exptl_crystal_F_000 2240
_exptl_crystal_size_max 0.28
_exptl_crystal_size_mid 0.25
_exptl_crystal_size_min 0.05
_refine_diff_density_max 0.689
_refine_diff_density_min -0.468
_refine_diff_density_rms 0.082
_refine_ls_extinction_method none
_refine_ls_goodness_of_fit_ref 1.038
_refine_ls_hydrogen_treatment mixed
_refine_ls_matrix_type full
_refine_ls_number_parameters 619
_refine_ls_number_reflns 7453
_refine_ls_number_restraints 8
_refine_ls_restrained_S_all 1.038
_refine_ls_R_factor_all 0.0660
_refine_ls_R_factor_gt 0.0368
_refine_ls_shift/su_max 0.003
_refine_ls_shift/su_mean 0.000
_refine_ls_structure_factor_coef Fsqd
_refine_ls_weighting_details 'calc w=1/[\s^2^(Fo^2^)+(0.0345P)^2^+0.0000P] where P=(Fo^2^+2Fc^2^)/3'
_refine_ls_weighting_scheme calc
_refine_ls_wR_factor_gt 0.0750
_refine_ls_wR_factor_ref 0.0831
_reflns_number_gt 5249
_reflns_number_total 7453
_reflns_threshold_expression >2sigma(I)
_cod_data_source_file ic048549csi20041015_044205_1.cif
_cod_data_source_block 2a
_cod_depositor_comments
;
The following automatic conversions were performed:
'_symmetry_cell_setting' value 'Monoclinic' changed to 'monoclinic'
according to '/home/saulius/struct/CIF-dictionaries/cif_core.dic'
dictionary named 'cif_core.dic' version 2.4.1 from 2010-06-29.

Automatic conversion script
Id: cif_fix_enum 1527 2010-12-29 10:47:43Z saulius 
;
_cod_original_cell_volume 4227.68(11)
_cod_database_code 4308540

loop_
_symmetry_equiv_pos_as_xyz
'x, y, z'
'-x, y+1/2, -z+1/2'
'-x, -y, -z'
'x, -y-1/2, z-1/2'

loop_
_atom_site_label
_atom_site_type_symbol
_atom_site_fract_x
_atom_site_fract_y
_atom_site_fract_z
_atom_site_U_iso_or_equiv
_atom_site_adp_type
_atom_site_occupancy
_atom_site_symmetry_multiplicity
_atom_site_calc_flag
_atom_site_refinement_flags
_atom_site_disorder_assembly
_atom_site_disorder_group
Ag1 Ag -0.006744(17) 0.493962(10) 0.76108(2) 0.03006(10) Uani 1 1 d . . .
Ag2 Ag 0.048288(19) 0.252877(10) 0.75294(3) 0.02851(10) Uani 1 1 d . . .
N11 N 0.09229(18) 0.49711(10) 0.9334(3) 0.0256(7) Uani 1 1 d . . .
C12 C 0.1121(2) 0.45663(13) 1.0052(3) 0.0236(8) Uani 1 1 d . . .
H12A H 0.0789 0.4257 0.9805 0.028 Uiso 1 1 calc R . .
C13 C 0.1779(2) 0.45709(12) 1.1130(3) 0.0219(8) Uani 1 1 d . . .
H13A H 0.1884 0.4274 1.1612 0.026 Uiso 1 1 calc R . .
C14 C 0.2289(2) 0.50180(11) 1.1500(3) 0.0187(8) Uani 1 1 d . . .
C15 C 0.2071(2) 0.54385(12) 1.0760(3) 0.0257(9) Uani 1 1 d . . .
H15A H 0.2392 0.5753 1.0984 0.031 Uiso 1 1 calc R . .
C16 C 0.1399(2) 0.54041(13) 0.9712(3) 0.0299(9) Uani 1 1 d . . .
H16A H 0.1263 0.5699 0.9228 0.036 Uiso 1 1 calc R . .
N17 N 0.29410(18) 0.50688(9) 1.2601(3) 0.0203(6) Uani 1 1 d . . .
C18 C 0.2941(2) 0.55568(11) 1.3242(3) 0.0263(9) Uani 1 1 d . . .
H18A H 0.2924 0.5488 1.4069 0.039 Uiso 1 1 calc R . .
H18B H 0.2374 0.5757 1.2864 0.039 Uiso 1 1 calc R . .
H18C H 0.3524 0.5749 1.3219 0.039 Uiso 1 1 calc R . .
C19 C 0.3595(2) 0.47092(12) 1.3141(3) 0.0214(8) Uani 1 1 d . . .
O20 O 0.40734(16) 0.47814(8) 1.4155(2) 0.0307(6) Uani 1 1 d . . .
N21 N 0.14294(18) 0.24826(10) 0.9270(3) 0.0232(7) Uani 1 1 d . . .
C22 C 0.1491(2) 0.28700(12) 1.0041(3) 0.0226(8) Uani 1 1 d . . .
H22A H 0.1090 0.3158 0.9808 0.027 Uiso 1 1 calc R . .
C23 C 0.2099(2) 0.28731(12) 1.1145(3) 0.0202(8) Uani 1 1 d . . .
H23A H 0.2097 0.3151 1.1669 0.024 Uiso 1 1 calc R . .
C24 C 0.2718(2) 0.24655(11) 1.1488(3) 0.0191(8) Uani 1 1 d . . .
C25 C 0.2659(2) 0.20600(12) 1.0708(3) 0.0245(8) Uani 1 1 d . . .
H25A H 0.3065 0.1772 1.0917 0.029 Uiso 1 1 calc R . .
C26 C 0.2008(2) 0.20772(12) 0.9628(3) 0.0260(9) Uani 1 1 d . . .
H26A H 0.1964 0.1792 0.9113 0.031 Uiso 1 1 calc R . .
N27 N 0.33622(18) 0.24361(9) 1.2616(3) 0.0196(7) Uani 1 1 d . . .
C28 C 0.3456(2) 0.19462(11) 1.3248(3) 0.0275(9) Uani 1 1 d . . .
H28A H 0.3394 0.2001 1.4064 0.041 Uiso 1 1 calc R . .
H28B H 0.4087 0.1798 1.3259 0.041 Uiso 1 1 calc R . .
H28C H 0.2950 0.1714 1.2843 0.041 Uiso 1 1 calc R . .
C29 C 0.3915(2) 0.28307(12) 1.3176(3) 0.0218(8) Uani 1 1 d . . .
O30 O 0.43961(16) 0.27770(9) 1.4189(2) 0.0320(6) Uani 1 1 d . . .
N31 N -0.10487(17) 0.49853(9) 0.5895(3) 0.0214(7) Uani 1 1 d . . .
C32 C -0.0994(2) 0.46368(12) 0.5060(3) 0.0219(8) Uani 1 1 d . . .
H32A H -0.0533 0.4372 0.5264 0.026 Uiso 1 1 calc R . .
C33 C -0.1564(2) 0.46421(11) 0.3936(3) 0.0196(8) Uani 1 1 d . . .
H33A H -0.1491 0.4389 0.3377 0.024 Uiso 1 1 calc R . .
C34 C -0.2254(2) 0.50254(11) 0.3619(3) 0.0183(8) Uani 1 1 d . . .
C35 C -0.2308(2) 0.53899(12) 0.4469(3) 0.0215(8) Uani 1 1 d . . .
H35A H -0.2762 0.5660 0.4287 0.026 Uiso 1 1 calc R . .
C36 C -0.1702(2) 0.53583(12) 0.5574(3) 0.0219(8) Uani 1 1 d . . .
H36A H -0.1746 0.5613 0.6140 0.026 Uiso 1 1 calc R . .
N37 N -0.28505(18) 0.50613(9) 0.2467(3) 0.0202(6) Uani 1 1 d . . .
C38 C -0.2956(2) 0.55640(11) 0.1876(3) 0.0243(9) Uani 1 1 d . . .
H38A H -0.3617 0.5686 0.1787 0.036 Uiso 1 1 calc R . .
H38B H -0.2811 0.5532 0.1092 0.036 Uiso 1 1 calc R . .
H38C H -0.2509 0.5807 0.2357 0.036 Uiso 1 1 calc R . .
C39 C -0.3315(2) 0.46627(12) 0.1823(3) 0.0214(8) Uani 1 1 d . . .
O40 O -0.37227(16) 0.47196(8) 0.0783(2) 0.0310(6) Uani 1 1 d . . .
N41 N -0.04854(18) 0.25006(9) 0.5805(3) 0.0216(7) Uani 1 1 d . . .
C42 C -0.0624(2) 0.29031(12) 0.5077(3) 0.0239(8) Uani 1 1 d . . .
H42A H -0.0294 0.3210 0.5349 0.029 Uiso 1 1 calc R . .
C43 C -0.1218(2) 0.28983(12) 0.3956(3) 0.0201(8) Uani 1 1 d . . .
H43A H -0.1283 0.3193 0.3469 0.024 Uiso 1 1 calc R . .
C44 C -0.1721(2) 0.24563(11) 0.3548(3) 0.0183(8) Uani 1 1 d . . .
C45 C -0.1559(2) 0.20357(12) 0.4290(3) 0.0278(9) Uani 1 1 d . . .
H45A H -0.1871 0.1722 0.4035 0.033 Uiso 1 1 calc R . .
C46 C -0.0949(2) 0.20700(12) 0.5389(3) 0.0286(9) Uani 1 1 d . . .
H46A H -0.0850 0.1776 0.5879 0.034 Uiso 1 1 calc R . .
N47 N -0.23196(19) 0.24124(9) 0.2399(3) 0.0196(7) Uani 1 1 d . . .
C48 C -0.2298(2) 0.19243(11) 0.1769(3) 0.0260(9) Uani 1 1 d . . .
H48A H -0.2901 0.1740 0.1730 0.039 Uiso 1 1 calc R . .
H48B H -0.1757 0.1718 0.2197 0.039 Uiso 1 1 calc R . .
H48C H -0.2221 0.1992 0.0964 0.039 Uiso 1 1 calc R . .
C49 C -0.2914(2) 0.27867(12) 0.1796(3) 0.0226(8) Uani 1 1 d . . .
O50 O -0.33020(16) 0.27276(8) 0.0748(2) 0.0327(6) Uani 1 1 d . . .
C51 C 0.3753(2) 0.42382(11) 1.2498(3) 0.0192(8) Uani 1 1 d . . .
C52 C 0.3732(2) 0.37731(11) 1.3061(3) 0.0203(8) Uani 1 1 d . . .
H52A H 0.3574 0.3762 1.3814 0.024 Uiso 1 1 calc R . .
C53 C 0.3939(2) 0.33235(11) 1.2537(3) 0.0187(8) Uani 1 1 d . . .
C54 C 0.4224(2) 0.33461(12) 1.1461(3) 0.0216(8) Uani 1 1 d . . .
H54A H 0.4377 0.3042 1.1100 0.026 Uiso 1 1 calc R . .
C55 C 0.4281(2) 0.38105(12) 1.0925(3) 0.0229(8) Uani 1 1 d . . .
H55A H 0.4498 0.3826 1.0210 0.027 Uiso 1 1 calc R . .
C56 C 0.4025(2) 0.42543(12) 1.1417(3) 0.0218(8) Uani 1 1 d . . .
H56A H 0.4035 0.4570 1.1020 0.026 Uiso 1 1 calc R . .
C61 C -0.3347(2) 0.41609(12) 0.2427(3) 0.0194(8) Uani 1 1 d . . .
C62 C -0.3097(2) 0.37206(11) 0.1907(3) 0.0203(8) Uani 1 1 d . . .
H62A H -0.2901 0.3742 0.1178 0.024 Uiso 1 1 calc R . .
C63 C -0.3129(2) 0.32475(12) 0.2438(3) 0.0187(8) Uani 1 1 d . . .
C64 C -0.3454(2) 0.32177(12) 0.3482(3) 0.0207(8) Uani 1 1 d . . .
H64A H -0.3470 0.2897 0.3859 0.025 Uiso 1 1 calc R . .
C65 C -0.3753(2) 0.36489(12) 0.3969(3) 0.0228(8) Uani 1 1 d . . .
H65A H -0.4009 0.3622 0.4655 0.027 Uiso 1 1 calc R . .
C66 C -0.3684(2) 0.41211(12) 0.3469(3) 0.0212(8) Uani 1 1 d . . .
H66A H -0.3865 0.4419 0.3831 0.025 Uiso 1 1 calc R . .
N70 N 0.0632(2) 0.37601(12) 0.7404(3) 0.0333(8) Uani 1 1 d . . .
O71 O 0.07629(17) 0.41762(9) 0.6965(3) 0.0443(8) Uani 1 1 d . . .
O72 O 0.12088(19) 0.34068(9) 0.7334(3) 0.0611(10) Uani 1 1 d . . .
O73 O -0.0045(2) 0.36899(11) 0.7886(3) 0.0634(10) Uani 1 1 d . . .
N80 N -0.0196(2) 0.62451(9) 0.7083(3) 0.0267(7) Uani 1 1 d . . .
O81 O -0.08470(18) 0.63350(9) 0.7618(3) 0.0400(7) Uani 1 1 d . . .
O82 O -0.03691(16) 0.62300(8) 0.5978(2) 0.0337(6) Uani 1 1 d . . .
O83 O 0.06564(18) 0.61732(8) 0.7669(2) 0.0333(7) Uani 1 1 d . . .
O1 O 0.4534(2) 0.41275(11) 1.6184(3) 0.0466(8) Uani 1 1 d D . .
H1A H 0.456(3) 0.4346(13) 1.569(3) 0.070 Uiso 1 1 d D . .
H1B H 0.472(3) 0.4292(15) 1.683(3) 0.070 Uiso 1 1 d D . .
O2 O 0.5206(2) 0.31407(12) 1.6516(3) 0.0519(8) Uani 1 1 d D . .
H2A H 0.508(3) 0.2993(15) 1.586(2) 0.078 Uiso 1 1 d D . .
H2B H 0.496(3) 0.3435(10) 1.631(4) 0.078 Uiso 1 1 d D . .
O3 O -0.4591(2) 0.43066(11) -0.1460(3) 0.0427(7) Uani 1 1 d D . .
H3A H -0.444(3) 0.4426(15) -0.079(2) 0.064 Uiso 1 1 d D . .
H3B H -0.433(3) 0.4019(9) -0.134(4) 0.064 Uiso 1 1 d D . .
O4 O -0.3784(2) 0.33625(11) -0.1244(3) 0.0454(8) Uani 1 1 d D . .
H4A H -0.383(3) 0.3178(14) -0.068(3) 0.068 Uiso 1 1 d D . .
H4B H -0.409(3) 0.3211(15) -0.183(3) 0.068 Uiso 1 1 d D . .

loop_
_atom_site_aniso_label
_atom_site_aniso_U_11
_atom_site_aniso_U_22
_atom_site_aniso_U_33
_atom_site_aniso_U_23
_atom_site_aniso_U_13
_atom_site_aniso_U_12
Ag1 0.02588(17) 0.04313(19) 0.01690(19) -0.00006(14) -0.00387(12) 0.00380(12)
Ag2 0.02797(17) 0.03482(17) 0.01775(19) 0.00158(13) -0.00502(12) -0.00201(11)
N11 0.0216(15) 0.0323(17) 0.0213(19) -0.0009(15) 0.0016(14) 0.0061(13)
C12 0.0203(18) 0.029(2) 0.020(2) -0.0031(18) 0.0029(16) 0.0005(15)
C13 0.0232(18) 0.0204(18) 0.020(2) -0.0021(16) 0.0015(16) 0.0013(14)
C14 0.0186(17) 0.0255(19) 0.011(2) -0.0034(16) 0.0015(15) 0.0010(14)
C15 0.032(2) 0.0193(18) 0.023(2) 0.0032(17) 0.0006(17) -0.0023(15)
C16 0.030(2) 0.032(2) 0.025(3) 0.0056(19) 0.0005(18) 0.0033(16)
N17 0.0260(15) 0.0190(14) 0.0151(18) -0.0009(13) 0.0033(13) -0.0029(12)
C18 0.039(2) 0.0177(18) 0.021(2) -0.0062(17) 0.0039(17) -0.0018(15)
C19 0.0171(17) 0.0259(19) 0.020(2) 0.0003(17) 0.0016(16) -0.0024(14)
O20 0.0374(14) 0.0332(14) 0.0152(16) -0.0034(12) -0.0071(12) 0.0056(11)
N21 0.0196(15) 0.0283(17) 0.0184(19) 0.0015(14) -0.0022(13) -0.0030(12)
C22 0.0201(18) 0.0244(19) 0.022(2) 0.0004(18) 0.0027(16) 0.0016(14)
C23 0.0231(18) 0.0207(18) 0.017(2) -0.0043(16) 0.0039(16) -0.0006(14)
C24 0.0191(18) 0.0211(18) 0.016(2) 0.0022(16) 0.0031(15) -0.0029(14)
C25 0.0285(19) 0.0176(18) 0.025(2) -0.0010(17) 0.0016(17) 0.0003(14)
C26 0.0261(19) 0.0274(19) 0.022(2) -0.0035(18) -0.0005(17) -0.0041(15)
N27 0.0252(16) 0.0196(15) 0.0117(18) 0.0041(13) -0.0008(13) 0.0003(11)
C28 0.035(2) 0.0234(19) 0.020(2) 0.0063(17) -0.0015(17) -0.0022(15)
C29 0.0228(19) 0.0211(19) 0.020(2) -0.0003(17) 0.0011(17) 0.0010(14)
O30 0.0402(14) 0.0322(14) 0.0162(17) 0.0024(12) -0.0084(12) -0.0061(11)
N31 0.0184(15) 0.0280(16) 0.0163(18) -0.0013(14) 0.0009(13) -0.0030(12)
C32 0.0210(18) 0.0233(18) 0.021(2) 0.0019(18) 0.0036(16) 0.0008(14)
C33 0.0207(18) 0.0205(17) 0.018(2) -0.0037(16) 0.0051(16) 0.0005(14)
C34 0.0171(17) 0.0190(18) 0.017(2) 0.0027(16) 0.0002(15) -0.0053(13)
C35 0.0194(18) 0.0197(18) 0.024(2) 0.0023(17) 0.0020(16) 0.0022(14)
C36 0.0204(18) 0.0269(19) 0.017(2) -0.0022(17) 0.0019(16) -0.0023(15)
N37 0.0254(15) 0.0193(14) 0.0137(18) 0.0000(13) 0.0000(13) -0.0010(12)
C38 0.034(2) 0.0163(17) 0.020(2) 0.0055(16) 0.0008(17) 0.0006(14)
C39 0.0216(18) 0.0236(19) 0.017(2) -0.0005(17) 0.0006(16) 0.0019(14)
O40 0.0445(15) 0.0282(14) 0.0151(16) -0.0003(12) -0.0039(12) -0.0014(11)
N41 0.0206(15) 0.0253(16) 0.0155(18) 0.0007(14) -0.0028(13) 0.0003(12)
C42 0.0249(19) 0.0249(19) 0.021(2) 0.0027(18) 0.0031(17) -0.0011(14)
C43 0.0225(18) 0.0236(18) 0.014(2) 0.0030(16) 0.0033(16) -0.0007(14)
C44 0.0149(17) 0.0249(19) 0.015(2) -0.0014(16) 0.0022(15) 0.0007(14)
C45 0.033(2) 0.0220(19) 0.025(3) 0.0016(18) -0.0006(18) -0.0056(15)
C46 0.032(2) 0.0248(19) 0.024(3) 0.0055(18) -0.0037(18) 0.0010(16)
N47 0.0261(16) 0.0189(15) 0.0109(18) -0.0007(13) -0.0017(13) -0.0035(11)
C48 0.032(2) 0.0221(18) 0.023(2) -0.0065(17) 0.0059(17) -0.0003(14)
C49 0.0266(19) 0.0223(19) 0.017(2) 0.0042(17) 0.0005(17) -0.0064(15)
O50 0.0445(15) 0.0302(14) 0.0175(17) -0.0024(13) -0.0050(13) 0.0040(11)
C51 0.0151(16) 0.0193(18) 0.020(2) 0.0018(16) -0.0032(15) -0.0027(13)
C52 0.0198(18) 0.0253(19) 0.014(2) 0.0009(16) -0.0005(15) -0.0029(13)
C53 0.0179(17) 0.0216(18) 0.012(2) 0.0014(16) -0.0055(15) -0.0011(14)
C54 0.0218(18) 0.0260(19) 0.015(2) -0.0018(17) -0.0007(15) 0.0018(14)
C55 0.0207(18) 0.034(2) 0.013(2) 0.0010(17) 0.0029(16) -0.0025(14)
C56 0.0206(17) 0.0238(18) 0.018(2) 0.0030(17) -0.0023(16) -0.0026(14)
C61 0.0176(17) 0.0227(18) 0.016(2) -0.0027(16) -0.0014(15) -0.0029(13)
C62 0.0192(17) 0.028(2) 0.012(2) 0.0015(16) -0.0009(15) -0.0033(14)
C63 0.0117(16) 0.0233(18) 0.018(2) -0.0044(16) -0.0032(15) -0.0033(13)
C64 0.0170(17) 0.0229(18) 0.018(2) 0.0036(17) -0.0035(15) -0.0027(14)
C65 0.0182(17) 0.034(2) 0.017(2) 0.0000(17) 0.0057(15) -0.0025(15)
C66 0.0209(18) 0.0254(19) 0.015(2) -0.0004(16) 0.0000(15) -0.0011(14)
N70 0.0338(19) 0.032(2) 0.027(2) -0.0064(17) -0.0076(16) -0.0065(15)
O71 0.0461(16) 0.0298(15) 0.054(2) 0.0116(15) 0.0046(14) 0.0056(12)
O72 0.0478(17) 0.0289(15) 0.097(3) 0.0059(17) -0.0026(17) 0.0050(13)
O73 0.0496(18) 0.087(2) 0.058(2) -0.0111(19) 0.0226(18) -0.0273(16)
N80 0.0390(19) 0.0135(15) 0.028(2) 0.0018(15) 0.0079(18) -0.0048(12)
O81 0.0458(16) 0.0427(16) 0.040(2) -0.0057(14) 0.0276(15) -0.0024(13)
O82 0.0421(15) 0.0404(15) 0.0165(17) 0.0015(13) 0.0020(13) -0.0041(11)
O83 0.0379(15) 0.0338(14) 0.0246(18) 0.0012(12) -0.0004(13) 0.0094(11)
O1 0.0458(17) 0.063(2) 0.027(2) 0.0081(15) -0.0009(15) 0.0055(15)
O2 0.0584(19) 0.070(2) 0.022(2) -0.0108(17) -0.0021(16) -0.0009(16)
O3 0.0483(17) 0.0506(18) 0.0247(19) -0.0093(16) -0.0008(15) 0.0021(14)
O4 0.0546(18) 0.051(2) 0.023(2) 0.0061(15) -0.0048(15) 0.0065(14)

loop_
_atom_type_symbol
_atom_type_description
_atom_type_scat_dispersion_real
_atom_type_scat_dispersion_imag
_atom_type_scat_source
C C 0.0033 0.0016 'International Tables Vol C Tables 4.2.6.8 and 6.1.1.4'
H H 0.0000 0.0000 'International Tables Vol C Tables 4.2.6.8 and 6.1.1.4'
N N 0.0061 0.0033 'International Tables Vol C Tables 4.2.6.8 and 6.1.1.4'
O O 0.0106 0.0060 'International Tables Vol C Tables 4.2.6.8 and 6.1.1.4'
Ag Ag -0.8971 1.1015 'International Tables Vol C Tables 4.2.6.8 and 6.1.1.4'

loop_
_geom_angle_atom_site_label_1
_geom_angle_atom_site_label_2
_geom_angle_atom_site_label_3
_geom_angle
_geom_angle_site_symmetry_1
_geom_angle_site_symmetry_3
_geom_angle_publ_flag
N31 Ag1 N11 174.62(10) . . ?
N31 Ag1 O71 91.23(9) . . ?
N11 Ag1 O71 92.93(9) . . ?
N41 Ag2 N21 174.71(10) . . ?
N41 Ag2 O72 97.80(10) . . ?
N21 Ag2 O72 87.34(10) . . ?
C12 N11 C16 116.7(3) . . ?
C12 N11 Ag1 122.8(2) . . ?
C16 N11 Ag1 120.4(2) . . ?
N11 C12 C13 123.9(3) . . ?
C12 C13 C14 119.0(3) . . ?
C15 C14 C13 116.8(3) . . ?
C15 C14 N17 119.6(3) . . ?
C13 C14 N17 123.4(3) . . ?
C16 C15 C14 120.5(3) . . ?
N11 C16 C15 123.0(3) . . ?
C19 N17 C14 126.1(3) . . ?
C19 N17 C18 116.4(3) . . ?
C14 N17 C18 117.5(2) . . ?
O20 C19 N17 120.0(3) . . ?
O20 C19 C51 119.4(3) . . ?
N17 C19 C51 120.6(3) . . ?
C22 N21 C26 116.7(3) . . ?
C22 N21 Ag2 120.7(2) . . ?
C26 N21 Ag2 122.6(2) . . ?
N21 C22 C23 123.7(3) . . ?
C22 C23 C24 119.2(3) . . ?
C25 C24 C23 117.8(3) . . ?
C25 C24 N27 119.2(3) . . ?
C23 C24 N27 122.8(3) . . ?
C26 C25 C24 119.6(3) . . ?
N21 C26 C25 122.8(3) . . ?
C29 N27 C24 125.2(3) . . ?
C29 N27 C28 116.6(3) . . ?
C24 N27 C28 118.2(3) . . ?
O30 C29 N27 120.1(3) . . ?
O30 C29 C53 120.1(3) . . ?
N27 C29 C53 119.7(3) . . ?
C36 N31 C32 116.5(3) . . ?
C36 N31 Ag1 124.0(2) . . ?
C32 N31 Ag1 119.4(2) . . ?
N31 C32 C33 123.8(3) . . ?
C32 C33 C34 119.1(3) . . ?
C35 C34 C33 117.5(3) . . ?
C35 C34 N37 120.3(3) . . ?
C33 C34 N37 122.2(3) . . ?
C36 C35 C34 119.6(3) . . ?
N31 C36 C35 123.5(3) . . ?
C39 N37 C34 125.3(3) . . ?
C39 N37 C38 116.5(3) . . ?
C34 N37 C38 118.2(2) . . ?
O40 C39 N37 120.5(3) . . ?
O40 C39 C61 120.7(3) . . ?
N37 C39 C61 118.8(3) . . ?
C42 N41 C46 116.7(3) . . ?
C42 N41 Ag2 121.9(2) . . ?
C46 N41 Ag2 121.4(2) . . ?
N41 C42 C43 123.8(3) . . ?
C42 C43 C44 119.1(3) . . ?
C45 C44 C43 117.1(3) . . ?
C45 C44 N47 119.9(3) . . ?
C43 C44 N47 122.9(3) . . ?
C46 C45 C44 120.2(3) . . ?
N41 C46 C45 123.0(3) . . ?
C49 N47 C44 126.0(3) . . ?
C49 N47 C48 116.6(3) . . ?
C44 N47 C48 117.3(2) . . ?
O50 C49 N47 119.9(3) . . ?
O50 C49 C63 120.0(3) . . ?
N47 C49 C63 120.0(3) . . ?
C52 C51 C56 119.3(3) . . ?
C52 C51 C19 118.3(3) . . ?
C56 C51 C19 122.0(3) . . ?
C51 C52 C53 120.8(3) . . ?
C52 C53 C54 119.2(3) . . ?
C52 C53 C29 119.2(3) . . ?
C54 C53 C29 121.5(3) . . ?
C55 C54 C53 119.9(3) . . ?
C54 C55 C56 120.7(3) . . ?
C55 C56 C51 120.0(3) . . ?
C62 C61 C66 119.0(3) . . ?
C62 C61 C39 119.4(3) . . ?
C66 C61 C39 121.4(3) . . ?
C61 C62 C63 120.9(3) . . ?
C62 C63 C64 119.0(3) . . ?
C62 C63 C49 118.2(3) . . ?
C64 C63 C49 122.4(3) . . ?
C65 C64 C63 120.5(3) . . ?
C64 C65 C66 120.5(3) . . ?
C65 C66 C61 120.0(3) . . ?
O73 N70 O71 121.7(3) . . ?
O73 N70 O72 120.8(3) . . ?
O71 N70 O72 117.5(3) . . ?
N70 O71 Ag1 116.9(2) . . ?
N70 O72 Ag2 112.0(2) . . ?
O82 N80 O81 121.2(3) . . ?
O82 N80 O83 119.0(3) . . ?
O81 N80 O83 119.7(3) . . ?

loop_
_geom_bond_atom_site_label_1
_geom_bond_atom_site_label_2
_geom_bond_distance
_geom_bond_site_symmetry_2
_geom_bond_publ_flag
Ag1 N31 2.156(3) . ?
Ag1 N11 2.167(3) . ?
Ag1 O71 2.528(2) . ?
Ag2 N41 2.155(3) . ?
Ag2 N21 2.158(3) . ?
Ag2 O72 2.559(3) . ?
N11 C12 1.339(4) . ?
N11 C16 1.345(4) . ?
C12 C13 1.379(4) . ?
C13 C14 1.396(4) . ?
C14 C15 1.388(4) . ?
C14 N17 1.402(4) . ?
C15 C16 1.367(5) . ?
N17 C19 1.373(4) . ?
N17 C18 1.481(4) . ?
C19 O20 1.231(4) . ?
C19 C51 1.487(4) . ?
N21 C22 1.343(4) . ?
N21 C26 1.353(4) . ?
C22 C23 1.372(4) . ?
C23 C24 1.387(4) . ?
C24 C25 1.386(4) . ?
C24 N27 1.417(4) . ?
C25 C26 1.378(5) . ?
N27 C29 1.372(4) . ?
N27 C28 1.470(4) . ?
C29 O30 1.224(4) . ?
C29 C53 1.494(4) . ?
N31 C36 1.345(4) . ?
N31 C32 1.347(4) . ?
C32 C33 1.369(4) . ?
C33 C34 1.398(4) . ?
C34 C35 1.387(4) . ?
C34 N37 1.412(4) . ?
C35 C36 1.374(4) . ?
N37 C39 1.366(4) . ?
N37 C38 1.478(4) . ?
C39 O40 1.220(4) . ?
C39 C61 1.497(4) . ?
N41 C42 1.337(4) . ?
N41 C46 1.342(4) . ?
C42 C43 1.379(4) . ?
C43 C44 1.389(4) . ?
C44 C45 1.385(4) . ?
C44 N47 1.413(4) . ?
C45 C46 1.371(5) . ?
N47 C49 1.379(4) . ?
N47 C48 1.478(4) . ?
C49 O50 1.224(4) . ?
C49 C63 1.488(4) . ?
C51 C52 1.388(4) . ?
C51 C56 1.394(5) . ?
C52 C53 1.389(4) . ?
C53 C54 1.399(5) . ?
C54 C55 1.379(4) . ?
C55 C56 1.383(4) . ?
C61 C62 1.387(4) . ?
C61 C66 1.403(4) . ?
C62 C63 1.391(4) . ?
C63 C64 1.393(5) . ?
C64 C65 1.376(4) . ?
C65 C66 1.381(4) . ?
N70 O73 1.236(4) . ?
N70 O71 1.237(3) . ?
N70 O72 1.256(4) . ?
N80 O82 1.248(4) . ?
N80 O81 1.252(4) . ?
N80 O83 1.265(3) . ?

loop_
_geom_hbond_atom_site_label_D
_geom_hbond_atom_site_label_H
_geom_hbond_atom_site_label_A
_geom_hbond_distance_DH
_geom_hbond_distance_HA
_geom_hbond_distance_DA
_geom_hbond_angle_DHA
_geom_hbond_site_symmetry_A
O1 H1A O20 0.814(19) 2.10(2) 2.862(4) 157(4) .
O1 H1B O3 0.848(19) 2.01(3) 2.769(4) 149(4) 1_657
O2 H2A O30 0.830(19) 2.04(2) 2.844(4) 162(4) .
O2 H2B O1 0.858(19) 1.91(2) 2.758(4) 169(5) .
O3 H3A O40 0.820(19) 2.03(2) 2.826(4) 165(4) .
O3 H3B O4 0.842(18) 1.88(2) 2.720(4) 174(5) .
O4 H4A O50 0.825(19) 2.04(3) 2.801(4) 154(4) .
O4 H4B O2 0.825(19) 1.95(3) 2.727(4) 156(4) 1_453
